data_7015552
loop_
_publ_author_name
'L\'opez-G\'omez, Mar\'ia J'
'Connelly, Neil G.'
'Haddow, Mairi F.'
'Hamilton, Alex'
'Lusi, Matteo'
'Baisch, Ulrich'
'Orpen, A. Guy'

_publ_section_title
;
 Potassium S2N-heteroscorpionates: structure and iridaboratrane
 formation.
;
_journal_issue 17
_journal_name_full 'Dalton transactions (Cambridge, England : 2003)'
_journal_page_first 4647
_journal_page_last 4659
_journal_paper_doi 10.1039/c0dt01718c
_journal_volume 40
_journal_year 2011
_chemical_formula_moiety 'C14 H22 B K N6 O S2'
_chemical_formula_sum 'C14 H22 B K N6 O S2'
_chemical_formula_weight 404.41
_chemical_name_systematic
;
?
;
_space_group_IT_number 14
_symmetry_cell_setting monoclinic
_symmetry_space_group_name_Hall '-P 2ybc'
_symmetry_space_group_name_H-M 'P 1 21/c 1'
_atom_sites_solution_hydrogens geom
_atom_sites_solution_primary direct
_atom_sites_solution_secondary difmap
_audit_creation_method SHELXL-97
_cell_angle_alpha 90.00
_cell_angle_beta 94.10(3)
_cell_angle_gamma 90.00
_cell_formula_units_Z 8
_cell_length_a 6.9487(14)
_cell_length_b 37.295(8)
_cell_length_c 14.782(3)
_cell_measurement_temperature 100(2)
_cell_volume 3821.0(14)
_computing_cell_refinement 'Bruker SMART'
_computing_data_collection 'Bruker SMART'
_computing_data_reduction 'Bruker SAINT'
_computing_molecular_graphics 'Bruker SHELXTL'
_computing_publication_material 'Bruker SHELXTL'
_computing_structure_refinement 'SHELXL-97 (Sheldrick, 1997)'
_computing_structure_solution 'SHELXS-97 (Sheldrick, 1990)'
_diffrn_ambient_temperature 100(2)
_diffrn_measured_fraction_theta_full 1.000
_diffrn_measured_fraction_theta_max 1.000
_diffrn_measurement_device_type 'CCD area detector'
_diffrn_measurement_method 'phi and omega scans'
_diffrn_radiation_monochromator graphite
_diffrn_radiation_source 'fine-focus sealed tube'
_diffrn_radiation_type MoK\a
_diffrn_radiation_wavelength 0.71073
_diffrn_reflns_av_R_equivalents 0.0443
_diffrn_reflns_av_sigmaI/netI 0.0340
_diffrn_reflns_limit_h_max 9
_diffrn_reflns_limit_h_min -8
_diffrn_reflns_limit_k_max 48
_diffrn_reflns_limit_k_min -48
_diffrn_reflns_limit_l_max 19
_diffrn_reflns_limit_l_min -19
_diffrn_reflns_number 43923
_diffrn_reflns_theta_full 27.48
_diffrn_reflns_theta_max 27.48
_diffrn_reflns_theta_min 1.09
_exptl_absorpt_coefficient_mu 0.512
_exptl_absorpt_correction_T_max 1
_exptl_absorpt_correction_T_min 0.87700
_exptl_absorpt_correction_type multi-scan
_exptl_absorpt_process_details 'SADABS (Sheldrick, 2001)'
_exptl_crystal_colour colourless
_exptl_crystal_density_diffrn 1.406
_exptl_crystal_density_method 'not measured'
_exptl_crystal_description prism
_exptl_crystal_F_000 1696
_exptl_crystal_size_max 0.30
_exptl_crystal_size_mid 0.20
_exptl_crystal_size_min 0.20
_refine_diff_density_max 0.436
_refine_diff_density_min -0.372
_refine_diff_density_rms 0.073
_refine_ls_extinction_method none
_refine_ls_goodness_of_fit_ref 1.195
_refine_ls_hydrogen_treatment mixed
_refine_ls_matrix_type full
_refine_ls_number_parameters 467
_refine_ls_number_reflns 8744
_refine_ls_number_restraints 0
_refine_ls_restrained_S_all 1.195
_refine_ls_R_factor_all 0.0571
_refine_ls_R_factor_gt 0.0505
_refine_ls_shift/su_max 0.001
_refine_ls_shift/su_mean 0.000
_refine_ls_structure_factor_coef Fsqd
_refine_ls_weighting_details 'calc w=1/[\s^2^(Fo^2^)+(0.0335P)^2^+4.3745P] where P=(Fo^2^+2Fc^2^)/3'
_refine_ls_weighting_scheme calc
_refine_ls_wR_factor_gt 0.1036
_refine_ls_wR_factor_ref 0.1065
_reflns_number_gt 7979
_reflns_number_total 8744
_reflns_threshold_expression >2sigma(I)
_cod_data_source_file c0dt01718c.txt
_cod_data_source_block 1
_cod_original_cell_volume 3820.9(13)
_cod_original_sg_symbol_Hall -P2ybc
_cod_original_sg_symbol_H-M P21/c
_cod_database_code 7015552

loop_
_symmetry_equiv_pos_as_xyz
'x, y, z'
'-x, y+1/2, -z+1/2'
'-x, -y, -z'
'x, -y-1/2, z-1/2'

loop_
_atom_site_label
_atom_site_type_symbol
_atom_site_fract_x
_atom_site_fract_y
_atom_site_fract_z
_atom_site_U_iso_or_equiv
_atom_site_adp_type
_atom_site_occupancy
_atom_site_symmetry_multiplicity
_atom_site_calc_flag
_atom_site_refinement_flags
_atom_site_disorder_assembly
_atom_site_disorder_group
B2 B 1.1585(4) 0.09529(7) 0.86923(16) 0.0101(5) Uani 1 1 d . . .
H2B H 1.0560 0.0971 0.8184 0.012 Uiso 1 1 calc R . .
B1 B 0.5825(4) 0.15552(7) 0.47758(16) 0.0105(5) Uani 1 1 d . . .
H1B H 0.4912 0.1543 0.5268 0.013 Uiso 1 1 calc R . .
C1 C 0.6776(3) 0.08902(6) 0.50807(15) 0.0109(4) Uani 1 1 d . . .
C2 C 0.6787(3) 0.10583(6) 0.36376(15) 0.0127(4) Uani 1 1 d . . .
H2 H 0.6670 0.1203 0.3108 0.015 Uiso 1 1 calc R . .
C3 C 0.7277(3) 0.07097(6) 0.36699(15) 0.0130(4) Uani 1 1 d . . .
H3 H 0.7567 0.0563 0.3173 0.016 Uiso 1 1 calc R . .
C4 C 0.7671(4) 0.02488(6) 0.49197(16) 0.0178(5) Uani 1 1 d . . .
H4A H 0.8751 0.0258 0.5383 0.027 Uiso 1 1 calc R . .
H4B H 0.8006 0.0091 0.4424 0.027 Uiso 1 1 calc R . .
H4C H 0.6524 0.0155 0.5189 0.027 Uiso 1 1 calc R . .
C5 C 0.7683(3) 0.20880(6) 0.55585(14) 0.0112(4) Uani 1 1 d . . .
C6 C 0.9517(3) 0.16917(6) 0.48902(15) 0.0134(4) Uani 1 1 d . . .
H6 H 0.9896 0.1487 0.4564 0.016 Uiso 1 1 calc R . .
C7 C 1.0702(3) 0.19505(6) 0.52336(15) 0.0144(5) Uani 1 1 d . . .
H7 H 1.2060 0.1963 0.5199 0.017 Uiso 1 1 calc R . .
C8 C 1.0290(4) 0.25045(6) 0.61627(16) 0.0171(5) Uani 1 1 d . . .
H8A H 0.9226 0.2670 0.6256 0.026 Uiso 1 1 calc R . .
H8B H 1.1265 0.2627 0.5828 0.026 Uiso 1 1 calc R . .
H8C H 1.0872 0.2425 0.6752 0.026 Uiso 1 1 calc R . .
C9 C 0.5332(3) 0.19447(6) 0.32505(15) 0.0129(4) Uani 1 1 d . . .
C10 C 0.3945(4) 0.19218(6) 0.25320(15) 0.0160(5) Uani 1 1 d . . .
H10 H 0.3906 0.2054 0.1981 0.019 Uiso 1 1 calc R . .
C11 C 0.2614(3) 0.16650(6) 0.27812(15) 0.0148(5) Uani 1 1 d . . .
C12 C 0.7073(4) 0.21817(7) 0.33301(16) 0.0178(5) Uani 1 1 d . . .
H12A H 0.7008 0.2339 0.3858 0.027 Uiso 1 1 calc R . .
H12B H 0.7112 0.2328 0.2780 0.027 Uiso 1 1 calc R . .
H12C H 0.8239 0.2034 0.3404 0.027 Uiso 1 1 calc R . .
C13 C 0.0832(4) 0.15271(7) 0.22641(16) 0.0209(5) Uani 1 1 d . . .
H13A H 0.1192 0.1402 0.1718 0.031 Uiso 1 1 calc R . .
H13B H -0.0022 0.1728 0.2090 0.031 Uiso 1 1 calc R . .
H13C H 0.0162 0.1360 0.2646 0.031 Uiso 1 1 calc R . .
C14 C 1.2305(3) 0.16313(6) 0.84782(15) 0.0116(4) Uani 1 1 d . . .
C15 C 1.2917(3) 0.14271(6) 0.98778(14) 0.0133(4) Uani 1 1 d . . .
H15 H 1.3033 0.1269 1.0382 0.016 Uiso 1 1 calc R . .
C16 C 1.3340(3) 0.17785(6) 0.98995(15) 0.0152(5) Uani 1 1 d . . .
H16 H 1.3813 0.1913 1.0414 0.018 Uiso 1 1 calc R . .
C17 C 1.3075(4) 0.22788(6) 0.87408(17) 0.0207(5) Uani 1 1 d . . .
H17A H 1.3766 0.2293 0.8187 0.031 Uiso 1 1 calc R . .
H17B H 1.3770 0.2418 0.9222 0.031 Uiso 1 1 calc R . .
H17C H 1.1772 0.2377 0.8623 0.031 Uiso 1 1 calc R . .
C18 C 1.3310(3) 0.04311(6) 0.78974(14) 0.0104(4) Uani 1 1 d . . .
C19 C 1.5253(3) 0.08175(6) 0.86627(15) 0.0130(4) Uani 1 1 d . . .
H19 H 1.5687 0.1019 0.9015 0.016 Uiso 1 1 calc R . .
C20 C 1.6385(3) 0.05598(6) 0.83437(15) 0.0140(4) Uani 1 1 d . . .
H20 H 1.7752 0.0545 0.8425 0.017 Uiso 1 1 calc R . .
C21 C 1.5799(3) 0.00066(6) 0.73967(16) 0.0167(5) Uani 1 1 d . . .
H21A H 1.5395 -0.0210 0.7706 0.025 Uiso 1 1 calc R . .
H21B H 1.7208 0.0009 0.7389 0.025 Uiso 1 1 calc R . .
H21C H 1.5218 0.0009 0.6773 0.025 Uiso 1 1 calc R . .
C22 C 1.1284(3) 0.05094(6) 1.01189(15) 0.0139(4) Uani 1 1 d . . .
C23 C 1.0048(4) 0.05171(7) 1.08066(16) 0.0176(5) Uani 1 1 d . . .
H23 H 1.0049 0.0359 1.1311 0.021 Uiso 1 1 calc R . .
C24 C 0.8798(3) 0.08028(6) 1.06120(15) 0.0143(5) Uani 1 1 d . . .
C25 C 1.2870(4) 0.02475(7) 0.99898(16) 0.0187(5) Uani 1 1 d . . .
H25A H 1.2588 0.0116 0.9422 0.028 Uiso 1 1 calc R . .
H25B H 1.2967 0.0079 1.0499 0.028 Uiso 1 1 calc R . .
H25C H 1.4093 0.0377 0.9963 0.028 Uiso 1 1 calc R . .
C26 C 0.7148(4) 0.09331(7) 1.11235(16) 0.0207(5) Uani 1 1 d . . .
H26A H 0.6827 0.1180 1.0942 0.031 Uiso 1 1 calc R . .
H26B H 0.7514 0.0926 1.1776 0.031 Uiso 1 1 calc R . .
H26C H 0.6024 0.0779 1.0988 0.031 Uiso 1 1 calc R . .
C27 C 0.8142(4) 0.18612(7) 0.9592(2) 0.0263(6) Uani 1 1 d . . .
H27A H 0.9236 0.1984 0.9345 0.039 Uiso 1 1 calc R . .
H27B H 0.8527 0.1772 1.0201 0.039 Uiso 1 1 calc R . .
H27C H 0.7064 0.2029 0.9623 0.039 Uiso 1 1 calc R . .
C28 C 1.2130(4) 0.06389(7) 0.39033(19) 0.0226(5) Uani 1 1 d . . .
H28A H 1.3491 0.0570 0.3996 0.034 Uiso 1 1 calc R . .
H28B H 1.1834 0.0704 0.3266 0.034 Uiso 1 1 calc R . .
H28C H 1.1316 0.0437 0.4060 0.034 Uiso 1 1 calc R . .
K2 K 1.15367(8) 0.094908(14) 0.62676(3) 0.01681(12) Uani 1 1 d . . .
K1 K 0.65926(8) 0.161114(14) 0.72550(3) 0.01731(12) Uani 1 1 d . . .
N1 N 0.6480(3) 0.11710(5) 0.45125(12) 0.0109(4) Uani 1 1 d . . .
N2 N 0.7275(3) 0.06069(5) 0.45678(12) 0.0118(4) Uani 1 1 d . . .
N3 N 0.7643(3) 0.17737(5) 0.50915(12) 0.0102(4) Uani 1 1 d . . .
N4 N 0.9557(3) 0.21952(5) 0.56458(12) 0.0124(4) Uani 1 1 d . . .
N5 N 0.4804(3) 0.17133(5) 0.38966(12) 0.0103(4) Uani 1 1 d . . .
N6 N 0.3128(3) 0.15394(5) 0.36043(12) 0.0125(4) Uani 1 1 d . . .
N7 N 1.2284(3) 0.13334(5) 0.89978(12) 0.0102(4) Uani 1 1 d . . .
N8 N 1.2950(3) 0.19065(5) 0.90234(13) 0.0137(4) Uani 1 1 d . . .
N9 N 1.3336(3) 0.07387(5) 0.83884(12) 0.0109(4) Uani 1 1 d . . .
N10 N 1.5168(3) 0.03211(5) 0.78752(12) 0.0118(4) Uani 1 1 d . . .
N11 N 1.0761(3) 0.07817(5) 0.95374(12) 0.0112(4) Uani 1 1 d . . .
N12 N 0.9221(3) 0.09659(5) 0.98495(12) 0.0127(4) Uani 1 1 d . . .
O2 O 1.1765(3) 0.09357(5) 0.44636(11) 0.0166(3) Uani 1 1 d . . .
H2O H 1.225(4) 0.1108(9) 0.423(2) 0.025 Uiso 1 1 d . . .
O1 O 0.7565(3) 0.15703(5) 0.90223(11) 0.0168(3) Uani 1 1 d . . .
H1O H 0.809(4) 0.1387(9) 0.923(2) 0.025 Uiso 1 1 d . . .
S1 S 0.66233(9) 0.086858(15) 0.62247(4) 0.01410(12) Uani 1 1 d . . .
S2 S 0.57817(8) 0.230648(15) 0.59738(4) 0.01352(12) Uani 1 1 d . . .
S3 S 1.17061(9) 0.167793(15) 0.73418(4) 0.01416(12) Uani 1 1 d . . .
S4 S 1.13509(8) 0.021378(15) 0.73927(4) 0.01331(12) Uani 1 1 d . . .

loop_
_atom_site_aniso_label
_atom_site_aniso_U_11
_atom_site_aniso_U_22
_atom_site_aniso_U_33
_atom_site_aniso_U_23
_atom_site_aniso_U_13
_atom_site_aniso_U_12
B2 0.0108(12) 0.0109(11) 0.0084(10) 0.0019(9) -0.0015(9) 0.0011(9)
B1 0.0117(12) 0.0099(11) 0.0098(11) -0.0003(9) 0.0003(9) 0.0015(9)
C1 0.0072(10) 0.0119(11) 0.0136(10) -0.0004(8) 0.0007(8) -0.0009(8)
C2 0.0129(11) 0.0153(11) 0.0099(10) -0.0009(8) 0.0014(8) -0.0007(9)
C3 0.0140(11) 0.0142(11) 0.0109(10) -0.0028(8) 0.0010(8) -0.0008(9)
C4 0.0228(13) 0.0107(11) 0.0198(12) 0.0002(9) 0.0008(9) 0.0029(9)
C5 0.0122(11) 0.0109(11) 0.0106(10) 0.0018(8) 0.0016(8) 0.0005(8)
C6 0.0127(11) 0.0150(11) 0.0128(10) -0.0004(8) 0.0024(8) 0.0042(9)
C7 0.0125(11) 0.0166(12) 0.0139(11) 0.0019(9) 0.0000(8) 0.0021(9)
C8 0.0173(12) 0.0129(11) 0.0206(12) -0.0028(9) -0.0025(9) -0.0038(9)
C9 0.0163(11) 0.0086(10) 0.0139(10) 0.0006(8) 0.0025(8) 0.0020(9)
C10 0.0206(12) 0.0141(11) 0.0131(11) 0.0015(9) -0.0010(9) 0.0030(9)
C11 0.0151(11) 0.0156(11) 0.0135(10) -0.0009(9) -0.0002(8) 0.0031(9)
C12 0.0200(12) 0.0171(12) 0.0161(11) 0.0047(9) 0.0007(9) -0.0034(10)
C13 0.0206(13) 0.0270(14) 0.0144(11) -0.0011(10) -0.0029(9) -0.0032(10)
C14 0.0100(10) 0.0111(11) 0.0141(10) -0.0015(8) 0.0030(8) 0.0000(8)
C15 0.0133(11) 0.0178(12) 0.0088(10) -0.0004(8) 0.0002(8) 0.0004(9)
C16 0.0135(11) 0.0180(12) 0.0142(11) -0.0035(9) 0.0018(8) 0.0008(9)
C17 0.0259(14) 0.0107(11) 0.0253(13) -0.0001(10) 0.0019(10) -0.0030(10)
C18 0.0123(11) 0.0099(10) 0.0092(10) 0.0018(8) 0.0009(8) -0.0001(8)
C19 0.0125(11) 0.0135(11) 0.0128(10) 0.0004(8) -0.0016(8) -0.0021(9)
C20 0.0115(11) 0.0154(11) 0.0149(11) 0.0012(9) 0.0003(8) -0.0014(9)
C21 0.0162(12) 0.0144(11) 0.0198(12) -0.0040(9) 0.0028(9) 0.0020(9)
C22 0.0169(12) 0.0109(11) 0.0136(10) 0.0026(8) -0.0017(9) -0.0017(9)
C23 0.0207(13) 0.0190(12) 0.0130(11) 0.0049(9) 0.0012(9) -0.0009(10)
C24 0.0143(11) 0.0170(12) 0.0115(10) -0.0007(9) 0.0004(8) -0.0054(9)
C25 0.0228(13) 0.0147(12) 0.0190(12) 0.0057(9) 0.0034(10) 0.0055(10)
C26 0.0180(12) 0.0295(14) 0.0150(11) -0.0013(10) 0.0043(9) -0.0010(10)
C27 0.0208(13) 0.0181(13) 0.0390(16) -0.0053(11) -0.0047(11) 0.0011(11)
C28 0.0211(13) 0.0150(12) 0.0327(14) -0.0030(10) 0.0083(11) 0.0001(10)
K2 0.0214(3) 0.0151(2) 0.0138(2) -0.00072(19) 0.00077(19) 0.0002(2)
K1 0.0213(3) 0.0164(3) 0.0142(2) -0.00006(19) 0.00141(19) 0.0000(2)
N1 0.0123(9) 0.0108(9) 0.0096(9) -0.0003(7) 0.0005(7) 0.0015(7)
N2 0.0117(9) 0.0105(9) 0.0130(9) -0.0005(7) -0.0001(7) 0.0001(7)
N3 0.0108(9) 0.0096(9) 0.0103(8) -0.0006(7) 0.0006(7) 0.0014(7)
N4 0.0120(9) 0.0120(9) 0.0128(9) 0.0008(7) -0.0007(7) 0.0004(7)
N5 0.0098(9) 0.0097(9) 0.0113(9) -0.0010(7) -0.0001(7) 0.0006(7)
N6 0.0120(9) 0.0125(9) 0.0128(9) -0.0015(7) 0.0004(7) 0.0002(7)
N7 0.0105(9) 0.0106(9) 0.0096(8) -0.0010(7) 0.0016(7) 0.0007(7)
N8 0.0135(10) 0.0119(9) 0.0156(9) -0.0024(7) 0.0013(7) -0.0017(7)
N9 0.0120(9) 0.0099(9) 0.0106(9) 0.0001(7) -0.0005(7) -0.0010(7)
N10 0.0107(9) 0.0123(9) 0.0125(9) -0.0003(7) 0.0013(7) 0.0012(7)
N11 0.0110(9) 0.0110(9) 0.0116(9) -0.0002(7) 0.0007(7) 0.0000(7)
N12 0.0118(9) 0.0142(10) 0.0123(9) -0.0016(7) 0.0016(7) 0.0011(7)
O2 0.0189(9) 0.0141(8) 0.0174(8) -0.0004(7) 0.0054(7) -0.0020(7)
O1 0.0187(9) 0.0141(8) 0.0172(8) -0.0006(7) -0.0019(7) 0.0026(7)
S1 0.0191(3) 0.0135(3) 0.0097(2) 0.0015(2) 0.0007(2) 0.0022(2)
S2 0.0143(3) 0.0116(3) 0.0147(3) -0.0033(2) 0.0016(2) 0.0026(2)
S3 0.0194(3) 0.0124(3) 0.0105(2) 0.0020(2) 0.0006(2) -0.0007(2)
S4 0.0123(3) 0.0128(3) 0.0146(3) -0.0025(2) -0.0005(2) -0.0020(2)

loop_
_atom_type_symbol
_atom_type_description
_atom_type_scat_dispersion_real
_atom_type_scat_dispersion_imag
_atom_type_scat_source
C C 0.0033 0.0016 'International Tables Vol C Tables 4.2.6.8 and 6.1.1.4'
H H 0.0000 0.0000 'International Tables Vol C Tables 4.2.6.8 and 6.1.1.4'
B B 0.0013 0.0007 'International Tables Vol C Tables 4.2.6.8 and 6.1.1.4'
N N 0.0061 0.0033 'International Tables Vol C Tables 4.2.6.8 and 6.1.1.4'
S S 0.1246 0.1234 'International Tables Vol C Tables 4.2.6.8 and 6.1.1.4'
K K 0.2009 0.2494 'International Tables Vol C Tables 4.2.6.8 and 6.1.1.4'
O O 0.0106 0.0060 'International Tables Vol C Tables 4.2.6.8 and 6.1.1.4'

loop_
_geom_angle_atom_site_label_1
_geom_angle_atom_site_label_2
_geom_angle_atom_site_label_3
_geom_angle
_geom_angle_site_symmetry_1
_geom_angle_site_symmetry_3
_geom_angle_publ_flag
N9 B2 N11 111.38(18) . . ?
N9 B2 N7 108.62(18) . . ?
N11 B2 N7 105.53(17) . . ?
N9 B2 H2B 110.4 . . ?
N11 B2 H2B 110.4 . . ?
N7 B2 H2B 110.4 . . ?
N3 B1 N5 111.54(18) . . ?
N3 B1 N1 108.19(18) . . ?
N5 B1 N1 105.31(17) . . ?
N3 B1 H1B 110.6 . . ?
N5 B1 H1B 110.6 . . ?
N1 B1 H1B 110.6 . . ?
N1 C1 N2 106.84(18) . . ?
N1 C1 S1 129.58(17) . . ?
N2 C1 S1 123.58(17) . . ?
C3 C2 N1 108.33(19) . . ?
C3 C2 H2 125.8 . . ?
N1 C2 H2 125.8 . . ?
C2 C3 N2 106.55(19) . . ?
C2 C3 H3 126.7 . . ?
N2 C3 H3 126.7 . . ?
N2 C4 H4A 109.5 . . ?
N2 C4 H4B 109.5 . . ?
H4A C4 H4B 109.5 . . ?
N2 C4 H4C 109.5 . . ?
H4A C4 H4C 109.5 . . ?
H4B C4 H4C 109.5 . . ?
N4 C5 N3 106.65(19) . . ?
N4 C5 S2 125.98(17) . . ?
N3 C5 S2 127.36(17) . . ?
C7 C6 N3 108.6(2) . . ?
C7 C6 H6 125.7 . . ?
N3 C6 H6 125.7 . . ?
C6 C7 N4 106.5(2) . . ?
C6 C7 H7 126.7 . . ?
N4 C7 H7 126.7 . . ?
N4 C8 H8A 109.5 . . ?
N4 C8 H8B 109.5 . . ?
H8A C8 H8B 109.5 . . ?
N4 C8 H8C 109.5 . . ?
H8A C8 H8C 109.5 . . ?
H8B C8 H8C 109.5 . . ?
N5 C9 C10 107.0(2) . . ?
N5 C9 C12 125.3(2) . . ?
C10 C9 C12 127.7(2) . . ?
C9 C10 C11 106.1(2) . . ?
C9 C10 H10 127.0 . . ?
C11 C10 H10 127.0 . . ?
N6 C11 C10 110.1(2) . . ?
N6 C11 C13 120.3(2) . . ?
C10 C11 C13 129.7(2) . . ?
C9 C12 H12A 109.5 . . ?
C9 C12 H12B 109.5 . . ?
H12A C12 H12B 109.5 . . ?
C9 C12 H12C 109.5 . . ?
H12A C12 H12C 109.5 . . ?
H12B C12 H12C 109.5 . . ?
C11 C13 H13A 109.5 . . ?
C11 C13 H13B 109.5 . . ?
H13A C13 H13B 109.5 . . ?
C11 C13 H13C 109.5 . . ?
H13A C13 H13C 109.5 . . ?
H13B C13 H13C 109.5 . . ?
N7 C14 N8 107.46(19) . . ?
N7 C14 S3 129.04(17) . . ?
N8 C14 S3 123.48(17) . . ?
C16 C15 N7 108.8(2) . . ?
C16 C15 H15 125.6 . . ?
N7 C15 H15 125.6 . . ?
C15 C16 N8 106.6(2) . . ?
C15 C16 H16 126.7 . . ?
N8 C16 H16 126.7 . . ?
N8 C17 H17A 109.5 . . ?
N8 C17 H17B 109.5 . . ?
H17A C17 H17B 109.5 . . ?
N8 C17 H17C 109.5 . . ?
H17A C17 H17C 109.5 . . ?
H17B C17 H17C 109.5 . . ?
N9 C18 N10 106.97(19) . . ?
N9 C18 S4 127.89(17) . . ?
N10 C18 S4 125.14(17) . . ?
C20 C19 N9 108.5(2) . . ?
C20 C19 H19 125.8 . . ?
N9 C19 H19 125.8 . . ?
C19 C20 N10 106.5(2) . . ?
C19 C20 H20 126.8 . . ?
N10 C20 H20 126.8 . . ?
N10 C21 H21A 109.5 . . ?
N10 C21 H21B 109.5 . . ?
H21A C21 H21B 109.5 . . ?
N10 C21 H21C 109.5 . . ?
H21A C21 H21C 109.5 . . ?
H21B C21 H21C 109.5 . . ?
N11 C22 C23 107.3(2) . . ?
N11 C22 C25 124.9(2) . . ?
C23 C22 C25 127.8(2) . . ?
C22 C23 C24 106.0(2) . . ?
C22 C23 H23 127.0 . . ?
C24 C23 H23 127.0 . . ?
N12 C24 C23 110.6(2) . . ?
N12 C24 C26 120.1(2) . . ?
C23 C24 C26 129.2(2) . . ?
C22 C25 H25A 109.5 . . ?
C22 C25 H25B 109.5 . . ?
H25A C25 H25B 109.5 . . ?
C22 C25 H25C 109.5 . . ?
H25A C25 H25C 109.5 . . ?
H25B C25 H25C 109.5 . . ?
C24 C26 H26A 109.5 . . ?
C24 C26 H26B 109.5 . . ?
H26A C26 H26B 109.5 . . ?
C24 C26 H26C 109.5 . . ?
H26A C26 H26C 109.5 . . ?
H26B C26 H26C 109.5 . . ?
O1 C27 H27A 109.5 . . ?
O1 C27 H27B 109.5 . . ?
H27A C27 H27B 109.5 . . ?
O1 C27 H27C 109.5 . . ?
H27A C27 H27C 109.5 . . ?
H27B C27 H27C 109.5 . . ?
O2 C28 H28A 109.5 . . ?
O2 C28 H28B 109.5 . . ?
H28A C28 H28B 109.5 . . ?
O2 C28 H28C 109.5 . . ?
H28A C28 H28C 109.5 . . ?
H28B C28 H28C 109.5 . . ?
O2 K2 S3 120.99(4) . . ?
O2 K2 S4 120.38(4) . . ?
S3 K2 S4 118.52(3) . . ?
O2 K2 S1 96.30(5) . . ?
S3 K2 S1 94.96(2) . . ?
S4 K2 S1 81.83(2) . . ?
O2 K2 S1 81.43(5) . 1_655 ?
S3 K2 S1 94.62(2) . 1_655 ?
S4 K2 S1 90.80(2) . 1_655 ?
S1 K2 S1 169.91(3) . 1_655 ?
O2 K2 K1 103.57(5) . 1_655 ?
S3 K2 K1 49.865(18) . 1_655 ?
S4 K2 K1 111.30(2) . 1_655 ?
S1 K2 K1 144.78(2) . 1_655 ?
S1 K2 K1 44.775(17) 1_655 1_655 ?
O2 K2 H1B 80.8 . . ?
S3 K2 H1B 77.1 . . ?
S4 K2 H1B 116.1 . . ?
S1 K2 H1B 34.4 . . ?
S1 K2 H1B 152.7 1_655 . ?
K1 K2 H1B 121.1 1_655 . ?
O1 K1 S1 114.43(4) . . ?
O1 K1 S2 130.01(4) . . ?
S1 K1 S2 115.27(3) . . ?
O1 K1 S3 98.68(5) . 1_455 ?
S1 K1 S3 97.06(2) . 1_455 ?
S2 K1 S3 80.30(2) . 1_455 ?
O1 K1 S3 77.60(5) . . ?
S1 K1 S3 92.16(2) . . ?
S2 K1 S3 95.55(3) . . ?
S3 K1 S3 170.78(3) 1_455 . ?
O1 K1 H2B 59.0 . . ?
S1 K1 H2B 66.2 . . ?
S2 K1 H2B 143.2 . . ?
S3 K1 H2B 136.4 1_455 . ?
S3 K1 H2B 48.6 . . ?
O1 K1 K2 115.46(5) . 1_455 ?
S1 K1 K2 52.324(19) . 1_455 ?
S2 K1 K2 98.75(3) . 1_455 ?
S3 K1 K2 44.754(17) 1_455 1_455 ?
S3 K1 K2 144.45(2) . 1_455 ?
H2B K1 K2 107.6 . 1_455 ?
C1 N1 C2 108.53(18) . . ?
C1 N1 B1 126.26(18) . . ?
C2 N1 B1 125.17(18) . . ?
C1 N2 C3 109.74(18) . . ?
C1 N2 C4 124.35(19) . . ?
C3 N2 C4 125.87(19) . . ?
C5 N3 C6 108.22(19) . . ?
C5 N3 B1 126.45(18) . . ?
C6 N3 B1 125.22(18) . . ?
C5 N4 C7 109.98(19) . . ?
C5 N4 C8 125.4(2) . . ?
C7 N4 C8 124.4(2) . . ?
C9 N5 N6 110.14(18) . . ?
C9 N5 B1 134.47(19) . . ?
N6 N5 B1 114.21(17) . . ?
C11 N6 N5 106.69(18) . . ?
C14 N7 C15 108.06(18) . . ?
C14 N7 B2 126.91(18) . . ?
C15 N7 B2 124.97(18) . . ?
C14 N8 C16 109.09(19) . . ?
C14 N8 C17 125.0(2) . . ?
C16 N8 C17 125.8(2) . . ?
C18 N9 C19 108.02(19) . . ?
C18 N9 B2 127.64(19) . . ?
C19 N9 B2 124.08(19) . . ?
C18 N10 C20 110.06(19) . . ?
C18 N10 C21 125.16(19) . . ?
C20 N10 C21 124.73(19) . . ?
C22 N11 N12 109.81(18) . . ?
C22 N11 B2 135.93(19) . . ?
N12 N11 B2 113.89(17) . . ?
C24 N12 N11 106.21(18) . . ?
C28 O2 K2 128.43(15) . . ?
C28 O2 H2O 106(2) . . ?
K2 O2 H2O 118(2) . . ?
C27 O1 K1 125.66(16) . . ?
C27 O1 H1O 108(2) . . ?
K1 O1 H1O 119(2) . . ?
C1 S1 K1 116.09(8) . . ?
C1 S1 K2 83.19(8) . . ?
K1 S1 K2 87.44(2) . . ?
C1 S1 K2 98.41(8) . 1_455 ?
K1 S1 K2 82.90(2) . 1_455 ?
K2 S1 K2 169.90(3) . 1_455 ?
C5 S2 K1 73.78(8) . . ?
C14 S3 K2 113.93(8) . . ?
C14 S3 K1 81.76(8) . 1_655 ?
K2 S3 K1 85.38(2) . 1_655 ?
C14 S3 K1 101.59(8) . . ?
K2 S3 K1 85.41(2) . . ?
K1 S3 K1 170.78(3) 1_655 . ?
C18 S4 K2 76.18(8) . . ?

loop_
_geom_bond_atom_site_label_1
_geom_bond_atom_site_label_2
_geom_bond_distance
_geom_bond_site_symmetry_2
_geom_bond_publ_flag
B2 N9 1.549(3) . ?
B2 N11 1.549(3) . ?
B2 N7 1.556(3) . ?
B2 H2B 1.0000 . ?
B1 N3 1.547(3) . ?
B1 N5 1.552(3) . ?
B1 N1 1.561(3) . ?
B1 H1B 1.0000 . ?
C1 N1 1.349(3) . ?
C1 N2 1.360(3) . ?
C1 S1 1.704(2) . ?
C2 C3 1.344(3) . ?
C2 N1 1.391(3) . ?
C2 H2 0.9500 . ?
C3 N2 1.382(3) . ?
C3 H3 0.9500 . ?
C4 N2 1.452(3) . ?
C4 H4A 0.9800 . ?
C4 H4B 0.9800 . ?
C4 H4C 0.9800 . ?
C5 N4 1.359(3) . ?
C5 N3 1.360(3) . ?
C5 S2 1.704(2) . ?
C6 C7 1.344(3) . ?
C6 N3 1.390(3) . ?
C6 H6 0.9500 . ?
C7 N4 1.381(3) . ?
C7 H7 0.9500 . ?
C8 N4 1.455(3) . ?
C8 H8A 0.9800 . ?
C8 H8B 0.9800 . ?
C8 H8C 0.9800 . ?
C9 N5 1.357(3) . ?
C9 C10 1.385(3) . ?
C9 C12 1.496(3) . ?
C10 C11 1.399(3) . ?
C10 H10 0.9500 . ?
C11 N6 1.328(3) . ?
C11 C13 1.499(3) . ?
C12 H12A 0.9800 . ?
C12 H12B 0.9800 . ?
C12 H12C 0.9800 . ?
C13 H13A 0.9800 . ?
C13 H13B 0.9800 . ?
C13 H13C 0.9800 . ?
C14 N7 1.352(3) . ?
C14 N8 1.361(3) . ?
C14 S3 1.710(2) . ?
C15 C16 1.343(3) . ?
C15 N7 1.388(3) . ?
C15 H15 0.9500 . ?
C16 N8 1.389(3) . ?
C16 H16 0.9500 . ?
C17 N8 1.454(3) . ?
C17 H17A 0.9800 . ?
C17 H17B 0.9800 . ?
C17 H17C 0.9800 . ?
C18 N9 1.357(3) . ?
C18 N10 1.358(3) . ?
C18 S4 1.709(2) . ?
C19 C20 1.348(3) . ?
C19 N9 1.396(3) . ?
C19 H19 0.9500 . ?
C20 N10 1.380(3) . ?
C20 H20 0.9500 . ?
C21 N10 1.453(3) . ?
C21 H21A 0.9800 . ?
C21 H21B 0.9800 . ?
C21 H21C 0.9800 . ?
C22 N11 1.363(3) . ?
C22 C23 1.377(3) . ?
C22 C25 1.494(3) . ?
C23 C24 1.392(3) . ?
C23 H23 0.9500 . ?
C24 N12 1.332(3) . ?
C24 C26 1.499(3) . ?
C25 H25A 0.9800 . ?
C25 H25B 0.9800 . ?
C25 H25C 0.9800 . ?
C26 H26A 0.9800 . ?
C26 H26B 0.9800 . ?
C26 H26C 0.9800 . ?
C27 O1 1.414(3) . ?
C27 H27A 0.9800 . ?
C27 H27B 0.9800 . ?
C27 H27C 0.9800 . ?
C28 O2 1.416(3) . ?
C28 H28A 0.9800 . ?
C28 H28B 0.9800 . ?
C28 H28C 0.9800 . ?
K2 O2 2.6831(18) . ?
K2 S3 3.1460(9) . ?
K2 S4 3.2146(9) . ?
K2 S1 3.4234(11) . ?
K2 S1 3.5523(11) 1_655 ?
K2 K1 4.4539(11) 1_655 ?
K2 H1B 5.2255 . ?
K1 O1 2.6556(18) . ?
K1 S1 3.1612(9) . ?
K1 S2 3.2367(9) . ?
K1 S3 3.4162(11) 1_455 ?
K1 S3 3.5551(11) . ?
K1 H2B 3.8273 . ?
K1 K2 4.4538(11) 1_455 ?
N5 N6 1.375(3) . ?
N11 N12 1.378(3) . ?
O2 H2O 0.81(3) . ?
O1 H1O 0.82(3) . ?
S1 K2 3.5523(11) 1_455 ?
S3 K1 3.4162(11) 1_655 ?

loop_
_geom_torsion_atom_site_label_1
_geom_torsion_atom_site_label_2
_geom_torsion_atom_site_label_3
_geom_torsion_atom_site_label_4
_geom_torsion
_geom_torsion_site_symmetry_1
_geom_torsion_site_symmetry_2
_geom_torsion_site_symmetry_3
_geom_torsion_site_symmetry_4
_geom_torsion_publ_flag
N1 C2 C3 N2 -0.1(3) . . . . ?
N3 C6 C7 N4 -0.3(2) . . . . ?
N5 C9 C10 C11 -0.9(3) . . . . ?
C12 C9 C10 C11 -179.7(2) . . . . ?
C9 C10 C11 N6 0.6(3) . . . . ?
C9 C10 C11 C13 -179.1(2) . . . . ?
N7 C15 C16 N8 0.5(3) . . . . ?
N9 C19 C20 N10 -0.2(2) . . . . ?
N11 C22 C23 C24 -0.4(3) . . . . ?
C25 C22 C23 C24 -178.1(2) . . . . ?
C22 C23 C24 N12 -0.1(3) . . . . ?
C22 C23 C24 C26 179.2(2) . . . . ?
N2 C1 N1 C2 0.5(2) . . . . ?
S1 C1 N1 C2 179.65(18) . . . . ?
N2 C1 N1 B1 178.23(19) . . . . ?
S1 C1 N1 B1 -2.6(3) . . . . ?
C3 C2 N1 C1 -0.2(3) . . . . ?
C3 C2 N1 B1 -178.0(2) . . . . ?
N3 B1 N1 C1 86.4(3) . . . . ?
N5 B1 N1 C1 -154.2(2) . . . . ?
N3 B1 N1 C2 -96.2(2) . . . . ?
N5 B1 N1 C2 23.2(3) . . . . ?
N1 C1 N2 C3 -0.5(2) . . . . ?
S1 C1 N2 C3 -179.77(16) . . . . ?
N1 C1 N2 C4 -178.4(2) . . . . ?
S1 C1 N2 C4 2.3(3) . . . . ?
C2 C3 N2 C1 0.4(3) . . . . ?
C2 C3 N2 C4 178.2(2) . . . . ?
N4 C5 N3 C6 -0.4(2) . . . . ?
S2 C5 N3 C6 -179.50(17) . . . . ?
N4 C5 N3 B1 -176.49(19) . . . . ?
S2 C5 N3 B1 4.4(3) . . . . ?
C7 C6 N3 C5 0.4(2) . . . . ?
C7 C6 N3 B1 176.61(19) . . . . ?
N5 B1 N3 C5 80.1(3) . . . . ?
N1 B1 N3 C5 -164.55(19) . . . . ?
N5 B1 N3 C6 -95.4(2) . . . . ?
N1 B1 N3 C6 20.0(3) . . . . ?
N3 C5 N4 C7 0.2(2) . . . . ?
S2 C5 N4 C7 179.33(17) . . . . ?
N3 C5 N4 C8 -174.9(2) . . . . ?
S2 C5 N4 C8 4.3(3) . . . . ?
C6 C7 N4 C5 0.1(2) . . . . ?
C6 C7 N4 C8 175.2(2) . . . . ?
C10 C9 N5 N6 0.8(2) . . . . ?
C12 C9 N5 N6 179.6(2) . . . . ?
C10 C9 N5 B1 167.2(2) . . . . ?
C12 C9 N5 B1 -13.9(4) . . . . ?
N3 B1 N5 C9 16.7(3) . . . . ?
N1 B1 N5 C9 -100.4(3) . . . . ?
N3 B1 N5 N6 -177.30(17) . . . . ?
N1 B1 N5 N6 65.6(2) . . . . ?
C10 C11 N6 N5 -0.1(3) . . . . ?
C13 C11 N6 N5 179.6(2) . . . . ?
C9 N5 N6 C11 -0.4(2) . . . . ?
B1 N5 N6 C11 -169.83(18) . . . . ?
N8 C14 N7 C15 0.3(2) . . . . ?
S3 C14 N7 C15 179.11(18) . . . . ?
N8 C14 N7 B2 177.51(19) . . . . ?
S3 C14 N7 B2 -3.7(3) . . . . ?
C16 C15 N7 C14 -0.5(3) . . . . ?
C16 C15 N7 B2 -177.8(2) . . . . ?
N9 B2 N7 C14 92.1(2) . . . . ?
N11 B2 N7 C14 -148.4(2) . . . . ?
N9 B2 N7 C15 -91.2(2) . . . . ?
N11 B2 N7 C15 28.4(3) . . . . ?
N7 C14 N8 C16 0.0(2) . . . . ?
S3 C14 N8 C16 -178.89(16) . . . . ?
N7 C14 N8 C17 -176.0(2) . . . . ?
S3 C14 N8 C17 5.1(3) . . . . ?
C15 C16 N8 C14 -0.3(3) . . . . ?
C15 C16 N8 C17 175.7(2) . . . . ?
N10 C18 N9 C19 0.5(2) . . . . ?
S4 C18 N9 C19 -179.62(17) . . . . ?
N10 C18 N9 B2 -173.76(19) . . . . ?
S4 C18 N9 B2 6.2(3) . . . . ?
C20 C19 N9 C18 -0.2(2) . . . . ?
C20 C19 N9 B2 174.32(19) . . . . ?
N11 B2 N9 C18 79.7(3) . . . . ?
N7 B2 N9 C18 -164.46(19) . . . . ?
N11 B2 N9 C19 -93.6(2) . . . . ?
N7 B2 N9 C19 22.2(3) . . . . ?
N9 C18 N10 C20 -0.6(2) . . . . ?
S4 C18 N10 C20 179.48(16) . . . . ?
N9 C18 N10 C21 -178.2(2) . . . . ?
S4 C18 N10 C21 1.9(3) . . . . ?
C19 C20 N10 C18 0.5(3) . . . . ?
C19 C20 N10 C21 178.1(2) . . . . ?
C23 C22 N11 N12 0.7(3) . . . . ?
C25 C22 N11 N12 178.5(2) . . . . ?
C23 C22 N11 B2 173.0(2) . . . . ?
C25 C22 N11 B2 -9.2(4) . . . . ?
N9 B2 N11 C22 6.7(3) . . . . ?
N7 B2 N11 C22 -111.0(3) . . . . ?
N9 B2 N11 N12 178.74(17) . . . . ?
N7 B2 N11 N12 61.1(2) . . . . ?
C23 C24 N12 N11 0.5(3) . . . . ?
C26 C24 N12 N11 -178.9(2) . . . . ?
C22 N11 N12 C24 -0.8(2) . . . . ?
B2 N11 N12 C24 -174.89(18) . . . . ?
S3 K2 O2 C28 165.02(17) . . . . ?
S4 K2 O2 C28 -11.1(2) . . . . ?
S1 K2 O2 C28 -95.32(18) . . . . ?
S1 K2 O2 C28 74.76(18) 1_655 . . . ?
K1 K2 O2 C28 113.96(18) 1_655 . . . ?
H1B K2 O2 C28 -126.1 . . . . ?
S1 K1 O1 C27 162.80(17) . . . . ?
S2 K1 O1 C27 -10.7(2) . . . . ?
S3 K1 O1 C27 -95.32(18) 1_455 . . . ?
S3 K1 O1 C27 76.10(18) . . . . ?
H2B K1 O1 C27 124.9 . . . . ?
K2 K1 O1 C27 -139.02(18) 1_455 . . . ?
N1 C1 S1 K1 -15.7(2) . . . . ?
N2 C1 S1 K1 163.34(16) . . . . ?
N1 C1 S1 K2 -99.5(2) . . . . ?
N2 C1 S1 K2 79.57(18) . . . . ?
N1 C1 S1 K2 70.4(2) . . . 1_455 ?
N2 C1 S1 K2 -110.49(18) . . . 1_455 ?
O1 K1 S1 C1 -159.86(9) . . . . ?
S2 K1 S1 C1 14.66(9) . . . . ?
S3 K1 S1 C1 97.24(9) 1_455 . . . ?
S3 K1 S1 C1 -82.51(9) . . . . ?
H2B K1 S1 C1 -124.8 . . . . ?
K2 K1 S1 C1 95.92(9) 1_455 . . . ?
O1 K1 S1 K2 -78.72(5) . . . . ?
S2 K1 S1 K2 95.80(3) . . . . ?
S3 K1 S1 K2 178.381(17) 1_455 . . . ?
S3 K1 S1 K2 -1.370(17) . . . . ?
H2B K1 S1 K2 -43.6 . . . . ?
K2 K1 S1 K2 177.06(2) 1_455 . . . ?
O1 K1 S1 K2 104.22(5) . . . 1_455 ?
S2 K1 S1 K2 -81.26(3) . . . 1_455 ?
S3 K1 S1 K2 1.320(17) 1_455 . . 1_455 ?
S3 K1 S1 K2 -178.431(17) . . . 1_455 ?
H2B K1 S1 K2 139.3 . . . 1_455 ?
O2 K2 S1 C1 -3.77(9) . . . . ?
S3 K2 S1 C1 118.21(8) . . . . ?
S4 K2 S1 C1 -123.65(8) . . . . ?
S1 K2 S1 C1 -80.21(16) 1_655 . . . ?
K1 K2 S1 C1 120.69(8) 1_655 . . . ?
H1B K2 S1 C1 59.8 . . . . ?
O2 K2 S1 K1 -120.43(4) . . . . ?
S3 K2 S1 K1 1.552(19) . . . . ?
S4 K2 S1 K1 119.69(2) . . . . ?
S1 K2 S1 K1 163.14(13) 1_655 . . . ?
K1 K2 S1 K1 4.03(3) 1_655 . . . ?
H1B K2 S1 K1 -56.9 . . . . ?
O2 K2 S1 K2 -103.55(14) . . . 1_455 ?
S3 K2 S1 K2 18.42(14) . . . 1_455 ?
S4 K2 S1 K2 136.57(13) . . . 1_455 ?
S1 K2 S1 K2 -179.992(2) 1_655 . . 1_455 ?
K1 K2 S1 K2 20.90(16) 1_655 . . 1_455 ?
H1B K2 S1 K2 -40.0 . . . 1_455 ?
N4 C5 S2 K1 -106.3(2) . . . . ?
N3 C5 S2 K1 72.63(19) . . . . ?
O1 K1 S2 C5 119.08(10) . . . . ?
S1 K1 S2 C5 -54.41(8) . . . . ?
S3 K1 S2 C5 -147.69(8) 1_455 . . . ?
S3 K1 S2 C5 40.62(8) . . . . ?
H2B K1 S2 C5 29.1 . . . . ?
K2 K1 S2 C5 -106.74(8) 1_455 . . . ?
N7 C14 S3 K2 -16.5(2) . . . . ?
N8 C14 S3 K2 162.15(16) . . . . ?
N7 C14 S3 K1 -97.7(2) . . . 1_655 ?
N8 C14 S3 K1 80.96(19) . . . 1_655 ?
N7 C14 S3 K1 73.6(2) . . . . ?
N8 C14 S3 K1 -107.76(19) . . . . ?
O2 K2 S3 C14 -160.32(9) . . . . ?
S4 K2 S3 C14 15.89(9) . . . . ?
S1 K2 S3 C14 99.27(9) . . . . ?
S1 K2 S3 C14 -77.55(9) 1_655 . . . ?
K1 K2 S3 C14 -78.86(9) 1_655 . . . ?
H1B K2 S3 C14 128.9 . . . . ?
O2 K2 S3 K1 -81.46(6) . . . 1_655 ?
S4 K2 S3 K1 94.75(4) . . . 1_655 ?
S1 K2 S3 K1 178.130(17) . . . 1_655 ?
S1 K2 S3 K1 1.314(17) 1_655 . . 1_655 ?
H1B K2 S3 K1 -152.3 . . . 1_655 ?
O2 K2 S3 K1 99.03(6) . . . . ?
S4 K2 S3 K1 -84.77(4) . . . . ?
S1 K2 S3 K1 -1.383(17) . . . . ?
S1 K2 S3 K1 -178.199(17) 1_655 . . . ?
K1 K2 S3 K1 -179.51(2) 1_655 . . . ?
H1B K2 S3 K1 28.2 . . . . ?
O1 K1 S3 C14 2.54(9) . . . . ?
S1 K1 S3 C14 -112.02(8) . . . . ?
S2 K1 S3 C14 132.33(8) . . . . ?
S3 K1 S3 C14 69.53(17) 1_455 . . . ?
H2B K1 S3 C14 -56.9 . . . . ?
K2 K1 S3 C14 -114.15(8) 1_455 . . . ?
O1 K1 S3 K2 116.05(4) . . . . ?
S1 K1 S3 K2 1.494(18) . . . . ?
S2 K1 S3 K2 -114.16(2) . . . . ?
S3 K1 S3 K2 -176.96(14) 1_455 . . . ?
H2B K1 S3 K2 56.6 . . . . ?
K2 K1 S3 K2 -0.64(3) 1_455 . . . ?
O1 K1 S3 K1 113.02(15) . . . 1_655 ?
S1 K1 S3 K1 -1.54(16) . . . 1_655 ?
S2 K1 S3 K1 -117.19(15) . . . 1_655 ?
S3 K1 S3 K1 -179.989(1) 1_455 . . 1_655 ?
H2B K1 S3 K1 53.6 . . . 1_655 ?
K2 K1 S3 K1 -3.67(17) 1_455 . . 1_655 ?
N9 C18 S4 K2 67.18(19) . . . . ?
N10 C18 S4 K2 -112.92(19) . . . . ?
O2 K2 S4 C18 123.43(9) . . . . ?
S3 K2 S4 C18 -52.80(8) . . . . ?
S1 K2 S4 C18 -144.02(8) . . . . ?
S1 K2 S4 C18 42.90(8) 1_655 . . . ?
K1 K2 S4 C18 2.07(8) 1_655 . . . ?
H1B K2 S4 C18 -141.9 . . . . ?
